data_2000672
loop_
_publ_author_name
'Bailey, J. A.'
'Gray, H. B.'

_publ_section_title
;
 A \m-pyrazolyl terpyridineplatinum(II) dimer
;
_journal_issue 8
_journal_name_full 'Acta Crystallographica Section C'
_journal_page_first 1420
_journal_page_last 1422
_journal_paper_doi 10.1107/S010827019200074X
_journal_volume 48
_journal_year 1992
_chemical_formula_moiety 'C33 H25 N8 Pt2,C2 H3 N1,3(Cl1 O4)'
_chemical_formula_sum 'C35 H28 Cl3 N9 O12 Pt2'
_chemical_formula_weight 1263.18
_space_group_IT_number 62
_space_group_name_Hall '-P 2ac 2n'
_space_group_name_H-M_alt 'P n m a'
_symmetry_cell_setting orthorhombic
_symmetry_space_group_name_Hall '-P 2ac 2n'
_symmetry_space_group_name_H-M 'P n m a'
_cell_angle_alpha 90
_cell_angle_beta 90
_cell_angle_gamma 90
_cell_formula_units_Z 4
_cell_length_a 18.172(2)
_cell_length_b 17.950(3)
_cell_length_c 12.086(4)
_cell_volume 3942.3(15)
_diffrn_radiation_type Mo
_diffrn_radiation_wavelength 0.71073
_exptl_absorpt_coefficient_mu 7.441
_exptl_crystal_density_diffrn 2.128
_exptl_crystal_F_000 2416
_cod_data_source_file hh0585.cif
_cod_data_source_block hh0585a
_cod_database_code 2000672

loop_
_space_group_symop_id
_space_group_symop_operation_xyz
1 x,y,z
2 -x+1/2,-y,z+1/2
3 x+1/2,-y+1/2,-z+1/2
4 -x,y+1/2,-z
5 -x,-y,-z
6 x+1/2,y,-z+1/2
7 -x+1/2,y+1/2,z+1/2
8 x,-y+1/2,z

loop_
_atom_site_label
_atom_site_fract_x
_atom_site_fract_y
_atom_site_fract_z
_atom_site_U_iso_or_equiv
Pt .07690(10) .15440(10) .0773(2) .04360(10)
N1 .1651(3) .2128(3) .1306(4) .0519(14)
N2 .0221(3) .1425(3) .2227(5) .0531(16)
N3 -.0097(3) .1032(3) .0230(5) .0482(15)
N4 .1067(3) .1445(3) -.0829(5) .0550(16)
C1 .2318(4) .1911(4) .1652(7) .074(3)
C2 .2745(5) .2500 .1840(10) .068(3)
C3 .0443(4) .1620(5) .3238(6) .062(2)
C4 .0010(5) .1515(5) .4129(7) .078(3)
C5 -.0681(5) .1190(5) .4040(7) .076(3)
C6 -.0899(4) .0966(5) .3011(7) .067(2)
C7 -.0447(4) .1081(4) .2096(6) .0519(19)
C8 -.0630(3) .0874(4) .0965(6) .050(2)
C9 -.1271(4) .0542(4) .0570(8) .065(2)
C10 -.1347(4) .0426(5) -.0521(8) .071(2)
C11 -.0797(5) .0604(5) -.1273(7) .075(3)
C12 -.0153(4) .0920(4) -.0872(6) .052(2)
C13 .0511(5) .1127(4) -.1465(7) .060(2)
C14 .0631(5) .0993(5) -.2565(8) .080(3)
C15 .1319(7) .1148(6) -.3024(8) .090(3)
C16 .1856(5) .1429(5) -.2375(9) .088(3)
C17 .1725(4) .1580(4) -.1281(7) .067(2)
Cl1 .17760(10) .01690(10) .3969(2) .0637(5)
O1 .1012(3) .0012(3) .3858(5) .0844(17)
O2 .1883(3) .0920(3) .4340(5) .0933(19)
O3 .2096(3) -.0323(4) .4753(5) .102(2)
O4 .2142(3) .0103(4) .2928(5) .0985(19)
Cl2 .3943(2) .2500 .8099(3) .0971(12)
O5 .4294(11) .2500 .6855(18) ?
O6 .4620(10) .2500 .8521(14) ?
O7 .3500(12) .2097(12) .7490(17) ?
O8 .3366(14) .2500 .9120(19) ?
O9 .3944(9) .1774(11) .8288(14) ?
N5 .3957(8) .2500 .4114(13) .124(5)
C18 .2712(9) .2500 .5083(12) .104(5)
C19 .3412(9) .2500 .4573(12) .084(4)
H1 .2469 .1408 .1746 ?
H2 .3248 .2500 .2062 ?
H3 .0937 .1847 .3314 ?
H4 .0147 .1644 .4882 ?
H5 -.0995 .1125 .4663 ?
H6 -.1364 .0731 .2917 ?
H9 -.1650 .0399 .1069 ?
H10 -.1793 .0215 -.0789 ?
H11 -.0860 .0514 -.2042 ?
H14 .0247 .0801 -.3016 ?
H15 .1407 .1054 -.3785 ?
H16 .2326 .1528 -.2686 ?
H17 .2113 .1779 -.0836 ?
H18 .2767 .2500 .5868 ?
H19 .2445 .2932 .4867 ?
H21 .2338 .2500 .4533 ?
H22 .2660 .2932 .5534 ?

loop_
_geom_bond_atom_site_label_1
_geom_bond_atom_site_label_2
_geom_bond_distance
Pt N1 2.020(5)
Pt N2 2.031(6)
Pt N3 1.938(5)
Pt N4 2.018(6)
N1 C1 1.340(9)
N1 N1 1.335(7)
N2 C3 1.334(10)
N2 C7 1.370(9)
N3 C8 1.345(9)
N3 C12 1.350(9)
N4 C13 1.391(10)
N4 C17 1.337(10)
C1 C2 1.331(13)
C3 C4 1.347(12)
C4 C5 1.388(13)
C5 C6 1.366(12)
C6 C7 1.393(11)
C7 C8 1.456(10)
C8 C9 1.392(11)
C9 C10 1.342(12)
C10 C11 1.389(12)
C11 C12 1.388(11)
C12 C13 1.451(11)
C13 C14 1.370(12)
C14 C15 1.395(14)
C15 C16 1.349(14)
C16 C17 1.371(13)
Cl1 O1 1.424(6)
Cl1 O2 1.435(6)
Cl1 O3 1.419(6)
Cl1 O4 1.428(6)
Cl2 O5 1.63(2)
Cl2 O6 1.332(18)
Cl2 O7 1.31(2)
Cl2 O8 1.62(3)
Cl2 O9 1.323(18)
N5 C19 1.14(2)
C18 C19 1.41(2)
